data_7043527
loop_
_publ_author_name
'Valyaev, Dmitry A.'
'Willot, J\'er\'emy'
'Mangin, Lo\"ic P'
'Zargarian, Davit'
'Lugan, No\"el'

_publ_section_title
;
 Manganese-Mediated Synthesis of an NHC Core Non-Symmetric Pincer Ligand
 and Evaluation of Its Coordination Properties
;
_journal_name_full 'Dalton Trans.'
_journal_paper_doi 10.1039/C7DT02190A
_journal_year 2017
_chemical_compound_source 'synthesis as described'
_chemical_formula_moiety 'C35 H35 Cl N3 P Rh, B F4'
_chemical_formula_sum 'C35 H35 B Cl F4 N3 P Rh'
_chemical_formula_weight 753.80
_space_group_IT_number 2
_symmetry_cell_setting triclinic
_symmetry_Int_Tables_number 2
_symmetry_space_group_name_Hall '-P 1'
_symmetry_space_group_name_H-M 'P -1'
_atom_sites_solution_hydrogens geom
_atom_sites_solution_primary direct
_atom_sites_solution_secondary difmap
_audit_creation_date 2016-04-12T17:38:29-00:00
_audit_creation_method 'WinGX routine CIF_UPDATE'
_audit_update_record
;
2017-06-15 deposited with the CCDC.
2017-07-07 downloaded from the CCDC.
;
_cell_angle_alpha 81.8530(10)
_cell_angle_beta 73.4020(10)
_cell_angle_gamma 72.6490(10)
_cell_formula_units_Z 2
_cell_length_a 9.2988(2)
_cell_length_b 13.2821(3)
_cell_length_c 14.5983(3)
_cell_measurement_reflns_used 9999
_cell_measurement_temperature 100(2)
_cell_measurement_theta_max 36.29
_cell_measurement_theta_min 2.44
_cell_measurement_wavelength 0.71073
_cell_volume 1646.10(6)
_computing_structure_refinement 'SHELXL-2014/7 (Sheldrick, 2014)'
_diffrn_ambient_temperature 100(2)
_diffrn_measured_fraction_theta_full 0.999
_diffrn_measured_fraction_theta_max 0.999
_diffrn_measurement_device_type 'Bruker APEX II'
_diffrn_measurement_method 'phi and omega scans'
_diffrn_radiation_monochromator graphite
_diffrn_radiation_probe x-ray
_diffrn_radiation_source 'Incoatec I\mS Microsource '
_diffrn_radiation_type MoK\a
_diffrn_radiation_wavelength 0.71073
_diffrn_reflns_av_R_equivalents 0.0366
_diffrn_reflns_av_unetI/netI 0.0142
_diffrn_reflns_Laue_measured_fraction_full 0.999
_diffrn_reflns_Laue_measured_fraction_max 0.999
_diffrn_reflns_limit_h_max 11
_diffrn_reflns_limit_h_min -11
_diffrn_reflns_limit_k_max 16
_diffrn_reflns_limit_k_min -16
_diffrn_reflns_limit_l_max 18
_diffrn_reflns_limit_l_min -18
_diffrn_reflns_number 96636
_diffrn_reflns_point_group_measured_fraction_full 0.999
_diffrn_reflns_point_group_measured_fraction_max 0.999
_diffrn_reflns_theta_full 25.242
_diffrn_reflns_theta_max 26.373
_diffrn_reflns_theta_min 2.446
_diffrn_standards_decay_% 0
_diffrn_standards_interval_count 0
_diffrn_standards_number 0
_exptl_absorpt_coefficient_mu 0.702
_exptl_absorpt_correction_T_max 0.7465
_exptl_absorpt_correction_T_min 0.7147
_exptl_absorpt_correction_type multi-scan
_exptl_absorpt_process_details
;
'SADABS, Sheldrick, Bruker, 2000'
;
_exptl_crystal_colour yellow
_exptl_crystal_density_diffrn 1.521
_exptl_crystal_density_method 'not measured'
_exptl_crystal_description cube
_exptl_crystal_F_000 768
_exptl_crystal_size_max 0.15
_exptl_crystal_size_mid 0.15
_exptl_crystal_size_min 0.08
_refine_diff_density_max 0.391
_refine_diff_density_min -0.336
_refine_diff_density_rms 0.056
_refine_ls_extinction_method none
_refine_ls_goodness_of_fit_ref 1.082
_refine_ls_hydrogen_treatment mixed
_refine_ls_matrix_type full
_refine_ls_number_parameters 427
_refine_ls_number_reflns 6735
_refine_ls_number_restraints 0
_refine_ls_restrained_S_all 1.082
_refine_ls_R_factor_all 0.0219
_refine_ls_R_factor_gt 0.0189
_refine_ls_shift/su_max 0.003
_refine_ls_shift/su_mean 0
_refine_ls_structure_factor_coef Fsqd
_refine_ls_weighting_details 'w=1/[\s^2^(Fo^2^)+(0.0191P)^2^+1.2191P] where P=(Fo^2^+2Fc^2^)/3'
_refine_ls_weighting_scheme calc
_refine_ls_wR_factor_gt 0.0469
_refine_ls_wR_factor_ref 0.0487
_reflns_Friedel_coverage 0
_reflns_number_gt 6237
_reflns_number_total 6735
_reflns_threshold_expression 'I > 2\s(I)'
_cod_data_source_file c7dt02190a2.cif
_cod_data_source_block 4BF4
_cod_depositor_comments
;
The following automatic conversions were performed:
data name '__atom_sites_solution_primary' replaced with
'_atom_sites_solution_primary'.

Automatic conversion script
Id: cif_correct_tags 4968 2017-02-21 14:55:21Z antanas 
;
_cod_original_formula_sum 'C35 H35 B1 Cl F4 N3 P Rh'
_cod_database_code 7043527

loop_
_symmetry_equiv_pos_as_xyz
'x, y, z'
'-x, -y, -z'

loop_
_atom_site_label
_atom_site_type_symbol
_atom_site_fract_x
_atom_site_fract_y
_atom_site_fract_z
_atom_site_U_iso_or_equiv
_atom_site_adp_type
_atom_site_occupancy
_atom_site_site_symmetry_order
_atom_site_calc_flag
_atom_site_refinement_flags_posn
_atom_site_refinement_flags_adp
C1 C 0.75171(17) 0.35419(11) 0.89525(10) 0.0121(3) Uani 1 1 d . .
H1 H 0.68 0.3389 0.8678 0.014 Uiso 1 1 calc R U
C2 C 0.85666(18) 0.39303(13) 0.99904(11) 0.0161(3) Uani 1 1 d . .
H2 H 0.8698 0.4097 1.0568 0.019 Uiso 1 1 calc R U
C3 C 0.96419(18) 0.37985(12) 0.91411(11) 0.0151(3) Uani 1 1 d . .
H3 H 1.0676 0.3858 0.9008 0.018 Uiso 1 1 calc R U
C4 C 0.97515(17) 0.33167(11) 0.74843(10) 0.0108(3) Uani 1 1 d . .
H4 H 1.0511 0.3751 0.7242 0.013 Uiso 1 1 calc R U
C5 C 0.57940(17) 0.37760(12) 1.05642(11) 0.0133(3) Uani 1 1 d . .
C6 C 0.56359(19) 0.39219(13) 1.15091(11) 0.0181(3) Uani 1 1 d . .
H6 H 0.6458 0.4032 1.1712 0.022 Uiso 1 1 calc R U
C7 C 0.4217(2) 0.38998(14) 1.21467(12) 0.0223(4) Uani 1 1 d . .
H7 H 0.4045 0.3997 1.2806 0.027 Uiso 1 1 calc R U
C8 C 0.3055(2) 0.37352(13) 1.18188(12) 0.0221(4) Uani 1 1 d . .
H8 H 0.2073 0.3721 1.2244 0.027 Uiso 1 1 calc R U
C9 C 0.33593(19) 0.35923(13) 1.08545(12) 0.0209(3) Uani 1 1 d . .
H9 H 0.2565 0.347 1.0631 0.025 Uiso 1 1 calc R U
C11 C 0.86152(17) 0.36361(12) 0.68628(10) 0.0122(3) Uani 1 1 d . .
C12 C 0.75986(17) 0.30436(12) 0.68753(11) 0.0149(3) Uani 1 1 d . .
H12 H 0.7552 0.2448 0.7316 0.018 Uiso 1 1 calc R U
C13 C 0.66531(18) 0.33246(14) 0.62436(11) 0.0195(3) Uani 1 1 d . .
H13 H 0.5952 0.2925 0.6258 0.023 Uiso 1 1 calc R U
C14 C 0.67322(19) 0.41854(14) 0.55936(12) 0.0214(4) Uani 1 1 d . .
H14 H 0.6104 0.4366 0.5152 0.026 Uiso 1 1 calc R U
C15 C 0.77274(19) 0.47847(13) 0.55868(11) 0.0188(3) Uani 1 1 d . .
H15 H 0.7768 0.5381 0.5146 0.023 Uiso 1 1 calc R U
C16 C 0.86636(18) 0.45168(12) 0.62210(11) 0.0149(3) Uani 1 1 d . .
H16 H 0.9337 0.4933 0.6218 0.018 Uiso 1 1 calc R U
C21 C 1.22954(16) 0.17629(12) 0.80756(10) 0.0113(3) Uani 1 1 d . .
C22 C 1.25550(17) 0.09021(12) 0.87290(11) 0.0145(3) Uani 1 1 d . .
H22 H 1.2006 0.0382 0.8812 0.017 Uiso 1 1 calc R U
C23 C 1.36209(18) 0.08046(13) 0.92604(11) 0.0185(3) Uani 1 1 d . .
H23 H 1.3819 0.0207 0.9694 0.022 Uiso 1 1 calc R U
C24 C 1.43939(18) 0.15710(13) 0.91619(12) 0.0186(3) Uani 1 1 d . .
H24 H 1.5098 0.151 0.954 0.022 Uiso 1 1 calc R U
C25 C 1.41382(18) 0.24295(13) 0.85087(11) 0.0171(3) Uani 1 1 d . .
H25 H 1.4668 0.2957 0.8441 0.02 Uiso 1 1 calc R U
C26 C 1.31160(17) 0.25204(12) 0.79550(11) 0.0142(3) Uani 1 1 d . .
H26 H 1.2972 0.3097 0.7493 0.017 Uiso 1 1 calc R U
C31 C 1.21404(17) 0.19276(12) 0.61408(10) 0.0127(3) Uani 1 1 d . .
C32 C 1.37497(19) 0.14584(13) 0.59638(12) 0.0190(3) Uani 1 1 d . .
H32 H 1.4194 0.1154 0.6484 0.023 Uiso 1 1 calc R U
C33 C 1.4701(2) 0.14336(15) 0.50365(12) 0.0254(4) Uani 1 1 d . .
H33 H 1.579 0.1112 0.4927 0.031 Uiso 1 1 calc R U
C34 C 1.4077(2) 0.18725(15) 0.42719(12) 0.0249(4) Uani 1 1 d . .
H34 H 1.4734 0.1862 0.3639 0.03 Uiso 1 1 calc R U
C35 C 1.2489(2) 0.23271(13) 0.44333(11) 0.0188(3) Uani 1 1 d . .
H35 H 1.2056 0.263 0.3909 0.023 Uiso 1 1 calc R U
C36 C 1.15225(18) 0.23444(12) 0.53562(11) 0.0142(3) Uani 1 1 d . .
H36 H 1.043 0.2642 0.5456 0.017 Uiso 1 1 calc R U
C41 C 0.9401(2) -0.09807(13) 0.84706(12) 0.0190(3) Uani 1 1 d . .
C42 C 1.0813(2) -0.17847(13) 0.79458(13) 0.0271(4) Uani 1 1 d . .
H42A H 1.0585 -0.248 0.8042 0.032 Uiso 1 1 calc R U
H42B H 1.1693 -0.1853 0.8226 0.032 Uiso 1 1 calc R U
C43 C 1.1312(2) -0.14986(14) 0.68643(13) 0.0276(4) Uani 1 1 d . .
H43A H 1.2435 -0.1848 0.6616 0.033 Uiso 1 1 calc R U
H43B H 1.0726 -0.1772 0.6533 0.033 Uiso 1 1 calc R U
C44 C 1.1024(2) -0.03117(13) 0.66355(12) 0.0204(3) Uani 1 1 d . .
C45 C 0.9676(2) 0.03555(14) 0.64167(11) 0.0202(3) Uani 1 1 d . .
C46 C 0.8240(2) 0.00379(16) 0.64162(13) 0.0283(4) Uani 1 1 d . .
H46A H 0.8437 -0.0296 0.5812 0.034 Uiso 1 1 calc R U
H46B H 0.7357 0.0681 0.6435 0.034 Uiso 1 1 calc R U
C47 C 0.7780(2) -0.07306(16) 0.72632(13) 0.0279(4) Uani 1 1 d . .
H47A H 0.6659 -0.0681 0.7383 0.033 Uiso 1 1 calc R U
H47B H 0.838 -0.1462 0.7098 0.033 Uiso 1 1 calc R U
C48 C 0.8084(2) -0.04951(13) 0.81646(12) 0.0193(3) Uani 1 1 d . .
F1 F 0.30437(11) 0.60586(7) 0.67331(7) 0.0196(2) Uani 1 1 d . .
F2 F 0.14578(14) 0.53633(9) 0.79920(7) 0.0314(3) Uani 1 1 d . .
F3 F 0.05262(11) 0.62283(8) 0.67295(8) 0.0260(2) Uani 1 1 d . .
F4 F 0.23141(12) 0.46210(7) 0.65529(6) 0.0205(2) Uani 1 1 d . .
P1 P 1.09150(4) 0.18785(3) 0.73737(3) 0.00964(8) Uani 1 1 d . .
Cl1 Cl 0.85140(4) 0.12312(3) 0.93900(2) 0.01427(8) Uani 1 1 d . .
Rh1 Rh 0.96152(2) 0.06004(2) 0.78285(2) 0.01087(4) Uani 1 1 d . .
N1 N 0.72304(14) 0.37744(10) 0.98571(9) 0.0119(2) Uani 1 1 d . .
N2 N 0.89638(14) 0.35592(10) 0.84973(9) 0.0111(2) Uani 1 1 d . .
N3 N 0.47157(15) 0.36168(11) 1.02179(9) 0.0175(3) Uani 1 1 d . .
B1 B 0.1850(2) 0.55771(15) 0.69879(13) 0.0173(4) Uani 1 1 d . .
H41 H 0.938(2) -0.0926(16) 0.9113(15) 0.029 Uiso 1 1 d . U
H44 H 1.196(2) -0.0103(16) 0.6398(15) 0.03 Uiso 1 1 d . U
H45 H 0.979(3) 0.0972(18) 0.6024(16) 0.036 Uiso 1 1 d . U
H48 H 0.720(2) -0.0106(16) 0.8596(14) 0.025 Uiso 1 1 d . U

loop_
_atom_site_aniso_label
_atom_site_aniso_U_11
_atom_site_aniso_U_22
_atom_site_aniso_U_33
_atom_site_aniso_U_23
_atom_site_aniso_U_13
_atom_site_aniso_U_12
C1 0.0128(7) 0.0121(7) 0.0109(7) -0.0010(6) -0.0031(6) -0.0027(6)
C2 0.0167(8) 0.0195(8) 0.0148(7) -0.0036(6) -0.0057(6) -0.0062(6)
C3 0.0139(7) 0.0178(8) 0.0155(7) -0.0035(6) -0.0049(6) -0.0050(6)
C4 0.0112(7) 0.0122(7) 0.0082(7) -0.0011(5) -0.0011(5) -0.0030(6)
C5 0.0125(7) 0.0115(7) 0.0128(7) -0.0010(6) -0.0005(6) -0.0011(6)
C6 0.0178(8) 0.0205(8) 0.0136(8) -0.0030(6) -0.0033(6) -0.0014(6)
C7 0.0223(9) 0.0240(9) 0.0134(8) -0.0020(6) 0.0007(6) -0.0002(7)
C8 0.0173(8) 0.0207(8) 0.0202(8) -0.0002(7) 0.0044(6) -0.0025(7)
C9 0.0150(8) 0.0223(8) 0.0242(9) -0.0030(7) -0.0016(7) -0.0057(7)
C11 0.0105(7) 0.0149(7) 0.0089(7) -0.0034(6) -0.0019(5) 0.0007(6)
C12 0.0130(7) 0.0180(8) 0.0113(7) -0.0013(6) -0.0014(6) -0.0023(6)
C13 0.0128(7) 0.0295(9) 0.0173(8) -0.0047(7) -0.0044(6) -0.0057(7)
C14 0.0167(8) 0.0296(9) 0.0154(8) -0.0031(7) -0.0086(6) 0.0025(7)
C15 0.0213(8) 0.0176(8) 0.0121(7) -0.0008(6) -0.0044(6) 0.0026(6)
C16 0.0164(7) 0.0146(7) 0.0110(7) -0.0039(6) -0.0013(6) -0.0011(6)
C21 0.0078(6) 0.0149(7) 0.0101(7) -0.0022(5) -0.0014(5) -0.0016(5)
C22 0.0117(7) 0.0160(7) 0.0148(7) 0.0005(6) -0.0025(6) -0.0036(6)
C23 0.0155(8) 0.0215(8) 0.0161(8) 0.0045(6) -0.0060(6) -0.0025(6)
C24 0.0124(7) 0.0257(9) 0.0183(8) -0.0021(7) -0.0080(6) -0.0021(6)
C25 0.0126(7) 0.0206(8) 0.0200(8) -0.0028(6) -0.0044(6) -0.0068(6)
C26 0.0115(7) 0.0157(7) 0.0147(7) 0.0013(6) -0.0036(6) -0.0033(6)
C31 0.0141(7) 0.0121(7) 0.0113(7) -0.0015(6) -0.0003(6) -0.0054(6)
C32 0.0157(8) 0.0248(9) 0.0153(8) -0.0024(6) -0.0027(6) -0.0043(7)
C33 0.0139(8) 0.0368(10) 0.0212(9) -0.0071(8) 0.0025(7) -0.0046(7)
C34 0.0236(9) 0.0341(10) 0.0138(8) -0.0047(7) 0.0049(7) -0.0109(8)
C35 0.0269(9) 0.0190(8) 0.0114(7) -0.0015(6) -0.0040(6) -0.0083(7)
C36 0.0166(7) 0.0129(7) 0.0128(7) -0.0032(6) -0.0025(6) -0.0039(6)
C41 0.0251(9) 0.0133(8) 0.0178(8) -0.0002(6) 0.0008(7) -0.0104(7)
C42 0.0306(10) 0.0134(8) 0.0301(10) -0.0019(7) 0.0020(8) -0.0047(7)
C43 0.0312(10) 0.0160(8) 0.0281(10) -0.0074(7) 0.0071(8) -0.0066(7)
C44 0.0250(9) 0.0176(8) 0.0161(8) -0.0073(6) 0.0060(7) -0.0098(7)
C45 0.0305(9) 0.0208(8) 0.0126(8) -0.0042(6) -0.0023(7) -0.0137(7)
C46 0.0370(11) 0.0351(10) 0.0223(9) -0.0047(8) -0.0096(8) -0.0207(9)
C47 0.0313(10) 0.0353(10) 0.0255(9) -0.0057(8) -0.0048(8) -0.0219(8)
C48 0.0212(8) 0.0203(8) 0.0185(8) -0.0037(7) 0.0013(7) -0.0137(7)
F1 0.0205(5) 0.0213(5) 0.0200(5) -0.0005(4) -0.0052(4) -0.0107(4)
F2 0.0529(7) 0.0365(6) 0.0120(5) -0.0011(4) -0.0027(5) -0.0285(5)
F3 0.0185(5) 0.0255(5) 0.0348(6) -0.0053(4) -0.0063(4) -0.0059(4)
F4 0.0329(5) 0.0156(5) 0.0155(5) -0.0005(4) -0.0073(4) -0.0092(4)
P1 0.00901(17) 0.01136(18) 0.00832(17) -0.00067(13) -0.00180(14) -0.00280(14)
Cl1 0.01562(17) 0.01509(17) 0.01123(17) -0.00138(13) -0.00072(13) -0.00525(14)
Rh1 0.01112(6) 0.01110(6) 0.01030(6) -0.00153(4) -0.00085(4) -0.00430(4)
N1 0.0116(6) 0.0133(6) 0.0103(6) -0.0020(5) -0.0019(5) -0.0028(5)
N2 0.0115(6) 0.0118(6) 0.0094(6) -0.0013(5) -0.0023(5) -0.0025(5)
N3 0.0151(7) 0.0206(7) 0.0162(7) -0.0035(5) -0.0010(5) -0.0057(5)
B1 0.0224(9) 0.0183(9) 0.0134(8) -0.0018(7) -0.0034(7) -0.0096(7)

loop_
_atom_type_symbol
_atom_type_description
_atom_type_scat_dispersion_real
_atom_type_scat_dispersion_imag
_atom_type_scat_source
B B 0.0013 0.0007 'International Tables Vol C Tables 4.2.6.8 and 6.1.1.4'
H H 0 0 'International Tables Vol C Tables 4.2.6.8 and 6.1.1.4'
C C 0.0033 0.0016 'International Tables Vol C Tables 4.2.6.8 and 6.1.1.4'
F F 0.0171 0.0103 'International Tables Vol C Tables 4.2.6.8 and 6.1.1.4'
P P 0.1023 0.0942 'International Tables Vol C Tables 4.2.6.8 and 6.1.1.4'
Cl Cl 0.1484 0.1585 'International Tables Vol C Tables 4.2.6.8 and 6.1.1.4'
Rh Rh -1.1178 0.9187 'International Tables Vol C Tables 4.2.6.8 and 6.1.1.4'
N N 0.0061 0.0033 'International Tables Vol C Tables 4.2.6.8 and 6.1.1.4'

loop_
_geom_angle_atom_site_label_1
_geom_angle_atom_site_label_2
_geom_angle_atom_site_label_3
_geom_angle
N2 C1 N1 108.97(13)
N2 C1 H1 125.5
N1 C1 H1 125.5
C3 C2 N1 106.65(13)
C3 C2 H2 126.7
N1 C2 H2 126.7
C2 C3 N2 107.51(13)
C2 C3 H3 126.2
N2 C3 H3 126.2
N2 C4 C11 111.80(11)
N2 C4 P1 111.72(9)
C11 C4 P1 111.75(10)
N2 C4 H4 107.1
C11 C4 H4 107.1
P1 C4 H4 107.1
N3 C5 C6 125.80(14)
N3 C5 N1 113.79(13)
C6 C5 N1 120.40(14)
C5 C6 C7 116.66(15)
C5 C6 H6 121.7
C7 C6 H6 121.7
C8 C7 C6 119.67(15)
C8 C7 H7 120.2
C6 C7 H7 120.2
C7 C8 C9 118.20(15)
C7 C8 H8 120.9
C9 C8 H8 120.9
N3 C9 C8 123.58(16)
N3 C9 H9 118.2
C8 C9 H9 118.2
C12 C11 C16 119.59(14)
C12 C11 C4 122.02(13)
C16 C11 C4 118.28(13)
C13 C12 C11 120.04(15)
C13 C12 H12 120
C11 C12 H12 120
C14 C13 C12 120.09(15)
C14 C13 H13 120
C12 C13 H13 120
C13 C14 C15 120.05(15)
C13 C14 H14 120
C15 C14 H14 120
C14 C15 C16 120.25(15)
C14 C15 H15 119.9
C16 C15 H15 119.9
C15 C16 C11 119.95(15)
C15 C16 H16 120
C11 C16 H16 120
C22 C21 C26 119.63(13)
C22 C21 P1 119.55(11)
C26 C21 P1 120.81(11)
C21 C22 C23 119.77(14)
C21 C22 H22 120.1
C23 C22 H22 120.1
C24 C23 C22 120.49(15)
C24 C23 H23 119.8
C22 C23 H23 119.8
C23 C24 C25 119.78(14)
C23 C24 H24 120.1
C25 C24 H24 120.1
C26 C25 C24 120.33(15)
C26 C25 H25 119.8
C24 C25 H25 119.8
C25 C26 C21 119.94(14)
C25 C26 H26 120
C21 C26 H26 120
C36 C31 C32 118.06(14)
C36 C31 P1 122.74(11)
C32 C31 P1 119.02(12)
C33 C32 C31 120.64(15)
C33 C32 H32 119.7
C31 C32 H32 119.7
C34 C33 C32 120.55(16)
C34 C33 H33 119.7
C32 C33 H33 119.7
C33 C34 C35 119.52(15)
C33 C34 H34 120.2
C35 C34 H34 120.2
C34 C35 C36 120.51(15)
C34 C35 H35 119.7
C36 C35 H35 119.7
C35 C36 C31 120.69(15)
C35 C36 H36 119.7
C31 C36 H36 119.7
C48 C41 C42 126.03(16)
C48 C41 Rh1 73.05(9)
C42 C41 Rh1 107.15(11)
C48 C41 H41 118.9(13)
C42 C41 H41 114.0(13)
Rh1 C41 H41 101.2(13)
C41 C42 C43 113.29(15)
C41 C42 H42A 108.9
C43 C42 H42A 108.9
C41 C42 H42B 108.9
C43 C42 H42B 108.9
H42A C42 H42B 107.7
C44 C43 C42 112.47(14)
C44 C43 H43A 109.1
C42 C43 H43A 109.1
C44 C43 H43B 109.1
C42 C43 H43B 109.1
H43A C43 H43B 107.8
C45 C44 C43 124.75(16)
C45 C44 Rh1 69.98(9)
C43 C44 Rh1 113.35(11)
C45 C44 H44 118.0(13)
C43 C44 H44 112.8(13)
Rh1 C44 H44 108.1(13)
C44 C45 C46 126.12(16)
C44 C45 Rh1 71.74(9)
C46 C45 Rh1 109.97(11)
C44 C45 H45 116.6(13)
C46 C45 H45 113.3(13)
Rh1 C45 H45 108.8(13)
C45 C46 C47 113.19(15)
C45 C46 H46A 108.9
C47 C46 H46A 108.9
C45 C46 H46B 108.9
C47 C46 H46B 108.9
H46A C46 H46B 107.8
C48 C47 C46 111.84(14)
C48 C47 H47A 109.2
C46 C47 H47A 109.2
C48 C47 H47B 109.2
C46 C47 H47B 109.2
H47A C47 H47B 107.9
C41 C48 C47 124.99(16)
C41 C48 Rh1 71.17(9)
C47 C48 Rh1 110.97(11)
C41 C48 H48 118.8(12)
C47 C48 H48 114.6(12)
Rh1 C48 H48 100.9(12)
C21 P1 C31 102.02(7)
C21 P1 C4 102.03(7)
C31 P1 C4 100.70(7)
C21 P1 Rh1 112.26(5)
C31 P1 Rh1 118.50(5)
C4 P1 Rh1 118.77(5)
C45 Rh1 C44 38.29(7)
C45 Rh1 C41 97.03(6)
C44 Rh1 C41 81.38(6)
C45 Rh1 C48 80.97(6)
C44 Rh1 C48 88.13(6)
C41 Rh1 C48 35.78(6)
C45 Rh1 P1 94.64(5)
C44 Rh1 P1 92.88(5)
C41 Rh1 P1 152.63(5)
C48 Rh1 P1 171.55(5)
C45 Rh1 Cl1 157.09(5)
C44 Rh1 Cl1 163.44(5)
C41 Rh1 Cl1 87.80(4)
C48 Rh1 Cl1 90.40(4)
P1 Rh1 Cl1 90.998(13)
C1 N1 C2 108.56(12)
C1 N1 C5 123.65(13)
C2 N1 C5 127.65(13)
C1 N2 C3 108.31(12)
C1 N2 C4 125.96(12)
C3 N2 C4 125.67(12)
C5 N3 C9 116.09(14)
F1 B1 F3 111.04(14)
F1 B1 F4 110.46(14)
F3 B1 F4 109.40(13)
F1 B1 F2 109.27(13)
F3 B1 F2 108.37(14)
F4 B1 F2 108.23(14)

loop_
_geom_bond_atom_site_label_1
_geom_bond_atom_site_label_2
_geom_bond_distance
C1 N2 1.3248(19)
C1 N1 1.3325(19)
C1 H1 0.95
C2 C3 1.348(2)
C2 N1 1.3883(19)
C2 H2 0.95
C3 N2 1.3873(19)
C3 H3 0.95
C4 N2 1.4841(18)
C4 C11 1.5135(19)
C4 P1 1.8974(15)
C4 H4 1
C5 N3 1.324(2)
C5 C6 1.380(2)
C5 N1 1.4356(19)
C6 C7 1.386(2)
C6 H6 0.95
C7 C8 1.383(3)
C7 H7 0.95
C8 C9 1.383(2)
C8 H8 0.95
C9 N3 1.342(2)
C9 H9 0.95
C11 C12 1.394(2)
C11 C16 1.395(2)
C12 C13 1.390(2)
C12 H12 0.95
C13 C14 1.384(2)
C13 H13 0.95
C14 C15 1.386(2)
C14 H14 0.95
C15 C16 1.387(2)
C15 H15 0.95
C16 H16 0.95
C21 C22 1.390(2)
C21 C26 1.399(2)
C21 P1 1.8194(15)
C22 C23 1.391(2)
C22 H22 0.95
C23 C24 1.382(2)
C23 H23 0.95
C24 C25 1.388(2)
C24 H24 0.95
C25 C26 1.384(2)
C25 H25 0.95
C26 H26 0.95
C31 C36 1.398(2)
C31 C32 1.401(2)
C31 P1 1.8389(15)
C32 C33 1.388(2)
C32 H32 0.95
C33 C34 1.381(3)
C33 H33 0.95
C34 C35 1.381(2)
C34 H34 0.95
C35 C36 1.389(2)
C35 H35 0.95
C36 H36 0.95
C41 C48 1.369(2)
C41 C42 1.508(2)
C41 Rh1 2.2166(16)
C41 H41 0.95(2)
C42 C43 1.539(3)
C42 H42A 0.99
C42 H42B 0.99
C43 C44 1.523(2)
C43 H43A 0.99
C43 H43B 0.99
C44 C45 1.394(3)
C44 Rh1 2.1367(16)
C44 H44 0.95(2)
C45 C46 1.516(2)
C45 Rh1 2.1140(16)
C45 H45 0.94(2)
C46 C47 1.534(3)
C46 H46A 0.99
C46 H46B 0.99
C47 C48 1.514(2)
C47 H47A 0.99
C47 H47B 0.99
C48 Rh1 2.2402(15)
C48 H48 0.94(2)
F1 B1 1.379(2)
F2 B1 1.414(2)
F3 B1 1.394(2)
F4 B1 1.395(2)
P1 Rh1 2.2868(4)
Cl1 Rh1 2.3755(4)

loop_
_geom_torsion_atom_site_label_1
_geom_torsion_atom_site_label_2
_geom_torsion_atom_site_label_3
_geom_torsion_atom_site_label_4
_geom_torsion
N1 C2 C3 N2 -0.27(17)
N3 C5 C6 C7 -0.1(2)
N1 C5 C6 C7 -179.25(14)
C5 C6 C7 C8 0.1(2)
C6 C7 C8 C9 0.3(3)
C7 C8 C9 N3 -0.8(3)
N2 C4 C11 C12 -76.25(17)
P1 C4 C11 C12 49.82(17)
N2 C4 C11 C16 107.58(15)
P1 C4 C11 C16 -126.35(12)
C16 C11 C12 C13 0.7(2)
C4 C11 C12 C13 -175.41(14)
C11 C12 C13 C14 0.8(2)
C12 C13 C14 C15 -1.6(2)
C13 C14 C15 C16 0.9(2)
C14 C15 C16 C11 0.6(2)
C12 C11 C16 C15 -1.4(2)
C4 C11 C16 C15 174.90(13)
C26 C21 C22 C23 0.4(2)
P1 C21 C22 C23 179.36(12)
C21 C22 C23 C24 1.7(2)
C22 C23 C24 C25 -1.8(2)
C23 C24 C25 C26 -0.1(2)
C24 C25 C26 C21 2.2(2)
C22 C21 C26 C25 -2.3(2)
P1 C21 C26 C25 178.75(12)
C36 C31 C32 C33 1.5(2)
P1 C31 C32 C33 176.78(13)
C31 C32 C33 C34 0.1(3)
C32 C33 C34 C35 -0.8(3)
C33 C34 C35 C36 0.0(3)
C34 C35 C36 C31 1.7(2)
C32 C31 C36 C35 -2.4(2)
P1 C31 C36 C35 -177.46(12)
C48 C41 C42 C43 42.8(2)
Rh1 C41 C42 C43 -38.41(18)
C41 C42 C43 C44 34.3(2)
C42 C43 C44 C45 -92.9(2)
C42 C43 C44 Rh1 -11.7(2)
C43 C44 C45 C46 3.3(3)
Rh1 C44 C45 C46 -101.80(16)
C43 C44 C45 Rh1 105.11(16)
C44 C45 C46 C47 41.3(2)
Rh1 C45 C46 C47 -40.23(19)
C45 C46 C47 C48 35.8(2)
C42 C41 C48 C47 3.7(3)
Rh1 C41 C48 C47 102.87(16)
C42 C41 C48 Rh1 -99.18(16)
C46 C47 C48 C41 -95.3(2)
C46 C47 C48 Rh1 -14.2(2)
C22 C21 P1 C31 -121.94(12)
C26 C21 P1 C31 57.05(13)
C22 C21 P1 C4 134.21(12)
C26 C21 P1 C4 -46.80(13)
C22 C21 P1 Rh1 5.97(13)
C26 C21 P1 Rh1 -175.04(10)
C36 C31 P1 C21 -159.03(13)
C32 C31 P1 C21 25.93(14)
C36 C31 P1 C4 -54.13(14)
C32 C31 P1 C4 130.83(13)
C36 C31 P1 Rh1 77.16(13)
C32 C31 P1 Rh1 -97.87(12)
N2 C4 P1 C21 -59.82(11)
C11 C4 P1 C21 174.06(10)
N2 C4 P1 C31 -164.71(10)
C11 C4 P1 C31 69.18(11)
N2 C4 P1 Rh1 64.16(10)
C11 C4 P1 Rh1 -61.95(11)
N2 C1 N1 C2 -1.04(17)
N2 C1 N1 C5 -176.93(13)
C3 C2 N1 C1 0.80(17)
C3 C2 N1 C5 176.48(14)
N3 C5 N1 C1 -5.7(2)
C6 C5 N1 C1 173.55(14)
N3 C5 N1 C2 179.21(14)
C6 C5 N1 C2 -1.5(2)
N1 C1 N2 C3 0.87(17)
N1 C1 N2 C4 178.32(13)
C2 C3 N2 C1 -0.36(17)
C2 C3 N2 C4 -177.82(13)
C11 C4 N2 C1 32.28(19)
P1 C4 N2 C1 -93.81(15)
C11 C4 N2 C3 -150.70(14)
P1 C4 N2 C3 83.21(15)
C6 C5 N3 C9 -0.4(2)
N1 C5 N3 C9 178.85(13)
C8 C9 N3 C5 0.8(2)
